data_4314575
loop_
_publ_author_name
'Constantinos C. Stoumpos'
'Olivier Roubeau'
'Guillem Arom\'i'
'Anastasios J. Tasiopoulos'
'Vassilios Nastopoulos'
'Albert Escuer'
'Spyros P. Perlepes'

_publ_section_title
;
 "Depolymerization" Approach in Mn Cluster Chemistry: Controlled Cleavage
 of a 1D Coordination Polymer Consisting of Mn8 Units in Its Constituent,
 Discrete Mn8 Complex
;
_journal_name_full 'Inorganic Chemistry'
_journal_page_first 359
_journal_page_last 361
_journal_paper_doi 10.1021/ic901974d
_journal_volume 49
_journal_year 2010
_chemical_absolute_configuration unk
_chemical_formula_moiety 'C87 H85 Mn8 N12 O28, C H4 O, Cl O4, 2(H2 O)'
_chemical_formula_sum 'C88 H93 Cl Mn8 N12 O35'
_chemical_formula_weight 2353.71
_chemical_name_systematic
; 
 ? 
;
_space_group_IT_number 4
_symmetry_cell_setting monoclinic
_symmetry_space_group_name_Hall 'P 2yb'
_symmetry_space_group_name_H-M 'P 1 21 1'
_atom_sites_solution_hydrogens geom
_atom_sites_solution_primary direct
_atom_sites_solution_secondary difmap
_audit_creation_method SHELXL-97
_cell_angle_alpha 90.00
_cell_angle_beta 113.813(3)
_cell_angle_gamma 90.00
_cell_formula_units_Z 2
_cell_length_a 10.9527(17)
_cell_length_b 39.602(6)
_cell_length_c 13.043(2)
_cell_measurement_reflns_used 5626
_cell_measurement_temperature 150(2)
_cell_measurement_theta_max 22.62
_cell_measurement_theta_min 2.24
_cell_volume 5175.8(14)
_computing_cell_refinement 'Bruker SAINT'
_computing_data_collection 'Bruker APEX2'
_computing_data_reduction 'Bruker SAINT'
_computing_structure_refinement 'SHELXL-97 (Sheldrick, 1997)'
_computing_structure_solution 'SHELXS-97 (Sheldrick, 1990)'
_diffrn_ambient_temperature 150(2)
_diffrn_measured_fraction_theta_full 1.000
_diffrn_measured_fraction_theta_max 0.999
_diffrn_measurement_device_type 'Bruker Platinum 200 CCD diffractometer'
_diffrn_measurement_method '\w rotation with narrow frames'
_diffrn_radiation_monochromator 'silicon 111'
_diffrn_radiation_source 'ALS beamline 11.3.1'
_diffrn_radiation_type synchrotron
_diffrn_radiation_wavelength 0.77490
_diffrn_reflns_av_R_equivalents 0.0675
_diffrn_reflns_av_sigmaI/netI 0.0805
_diffrn_reflns_limit_h_max 11
_diffrn_reflns_limit_h_min -11
_diffrn_reflns_limit_k_max 41
_diffrn_reflns_limit_k_min -41
_diffrn_reflns_limit_l_max 13
_diffrn_reflns_limit_l_min -13
_diffrn_reflns_number 33616
_diffrn_reflns_theta_full 24.06
_diffrn_reflns_theta_max 24.15
_diffrn_reflns_theta_min 1.94
_diffrn_standards_number 0
_exptl_absorpt_coefficient_mu 1.450
_exptl_absorpt_correction_T_max 0.97
_exptl_absorpt_correction_T_min 0.88
_exptl_absorpt_correction_type multi-scan
_exptl_absorpt_process_details 'SADABS v2.10 Bruker AXS Madison WI US'
_exptl_crystal_colour pink
_exptl_crystal_density_diffrn 1.510
_exptl_crystal_density_method 'not measured'
_exptl_crystal_description plate
_exptl_crystal_F_000 2388
_exptl_crystal_size_max 0.09
_exptl_crystal_size_mid 0.03
_exptl_crystal_size_min 0.02
_platon_squeeze_details
;
;
_refine_diff_density_max 0.917
_refine_diff_density_min -0.441
_refine_diff_density_rms 0.103
_refine_ls_abs_structure_details 'Flack H D (1983), Acta Cryst. A39, 876-881'
_refine_ls_abs_structure_Flack 0.5675(2)
_refine_ls_extinction_method none
_refine_ls_goodness_of_fit_ref 1.013
_refine_ls_hydrogen_treatment constr
_refine_ls_matrix_type full
_refine_ls_number_parameters 1304
_refine_ls_number_reflns 12736
_refine_ls_number_restraints 270
_refine_ls_restrained_S_all 1.019
_refine_ls_R_factor_all 0.0839
_refine_ls_R_factor_gt 0.0694
_refine_ls_shift/su_max 0.001
_refine_ls_shift/su_mean 0.000
_refine_ls_structure_factor_coef Fsqd
_refine_ls_weighting_details 'calc w=1/[\s^2^(Fo^2^)+(0.1231P)^2^+0.0000P] where P=(Fo^2^+2Fc^2^)/3'
_refine_ls_weighting_scheme calc
_refine_ls_wR_factor_gt 0.1749
_refine_ls_wR_factor_ref 0.1838
_reflns_number_gt 10169
_reflns_number_total 12736
_reflns_threshold_expression >2sigma(I)
_cod_data_source_file ic901974d_si_002_1.cif
_cod_data_source_block cs425b_2
_cod_database_code 4314575

loop_
_symmetry_equiv_pos_as_xyz
'x, y, z'
'-x, y+1/2, -z'

loop_
_atom_site_label
_atom_site_type_symbol
_atom_site_fract_x
_atom_site_fract_y
_atom_site_fract_z
_atom_site_U_iso_or_equiv
_atom_site_adp_type
_atom_site_occupancy
_atom_site_symmetry_multiplicity
_atom_site_calc_flag
_atom_site_refinement_flags
_atom_site_disorder_assembly
_atom_site_disorder_group
Mn1 Mn 0.8529(2) 0.73983(5) 1.05865(16) 0.0540(5) Uani 1 1 d . . .
Mn2 Mn 0.98814(16) 0.66892(4) 1.11874(13) 0.0407(4) Uani 1 1 d . . .
Mn3 Mn 0.81138(15) 0.61753(4) 1.26483(12) 0.0358(4) Uani 1 1 d . . .
Mn4 Mn 1.01994(15) 0.55440(4) 1.35448(12) 0.0342(4) Uani 1 1 d . . .
Mn5 Mn 0.86904(15) 0.56489(4) 1.48802(12) 0.0346(4) Uani 1 1 d . . .
Mn6 Mn 1.08387(16) 0.50285(4) 1.57990(12) 0.0365(4) Uani 1 1 d . . .
Mn7 Mn 0.91014(16) 0.45227(4) 1.73129(13) 0.0385(4) Uani 1 1 d . . .
Mn8 Mn 1.0662(2) 0.38477(5) 1.81333(17) 0.0598(6) Uani 1 1 d . . .
Cl1 Cl 1.3556(4) 0.83686(11) 1.8436(3) 0.0871(11) Uani 1 1 d U . .
N1 N 0.7539(9) 0.7347(2) 0.8778(8) 0.049(2) Uani 1 1 d . . .
C2 C 0.6513(15) 0.7556(3) 0.8175(11) 0.072(4) Uani 1 1 d . . .
H2A H 0.6136 0.7694 0.8569 0.086 Uiso 1 1 calc R . .
C3 C 0.599(2) 0.7579(4) 0.7024(13) 0.096(6) Uani 1 1 d . . .
H3A H 0.5282 0.7729 0.6631 0.116 Uiso 1 1 calc R . .
C4 C 0.6567(17) 0.7365(4) 0.6432(14) 0.091(5) Uani 1 1 d U . .
H4A H 0.6192 0.7362 0.5636 0.109 Uiso 1 1 calc R . .
C5 C 0.7635(17) 0.7169(5) 0.7012(11) 0.094(6) Uani 1 1 d . . .
H5A H 0.8078 0.7043 0.6645 0.113 Uiso 1 1 calc R . .
C6 C 0.8060(12) 0.7161(3) 0.8179(10) 0.055(3) Uani 1 1 d . . .
C7 C 0.9310(13) 0.6924(3) 0.8934(10) 0.054(3) Uani 1 1 d . . .
O8 O 0.9739(8) 0.7012(2) 1.0014(7) 0.046(2) Uani 1 1 d . . .
O9 O 1.0246(9) 0.6941(2) 0.8450(7) 0.062(2) Uani 1 1 d . . .
C10 C 1.0822(14) 0.7268(4) 0.8561(11) 0.072(4) Uani 1 1 d . . .
H10G H 1.1472 0.7270 0.8221 0.107 Uiso 1 1 calc R . .
H10H H 1.1271 0.7326 0.9358 0.107 Uiso 1 1 calc R . .
H10I H 1.0119 0.7434 0.8182 0.107 Uiso 1 1 calc R . .
C11 C 0.8800(12) 0.6550(3) 0.8721(10) 0.049(3) Uani 1 1 d U . .
C12 C 0.8547(13) 0.6375(3) 0.7738(9) 0.051(3) Uani 1 1 d . . .
H12A H 0.8657 0.6481 0.7128 0.062 Uiso 1 1 calc R . .
C13 C 0.8139(12) 0.6047(3) 0.7657(9) 0.049(3) Uani 1 1 d . . .
H13A H 0.7951 0.5922 0.6989 0.059 Uiso 1 1 calc R . .
C14 C 0.8005(11) 0.5902(3) 0.8549(10) 0.049(3) Uani 1 1 d . . .
H14A H 0.7697 0.5676 0.8510 0.059 Uiso 1 1 calc R . .
C15 C 0.8324(13) 0.6088(3) 0.9501(11) 0.055(3) Uani 1 1 d . . .
H15A H 0.8272 0.5982 1.0136 0.067 Uiso 1 1 calc R . .
N16 N 0.8697(10) 0.6402(2) 0.9586(7) 0.046(2) Uani 1 1 d . . .
O17 O 1.0268(10) 0.7521(2) 1.2004(8) 0.075(3) Uani 1 1 d . . .
O18 O 1.1372(8) 0.7036(2) 1.2297(6) 0.051(2) Uani 1 1 d . . .
C19 C 1.1304(14) 0.7338(4) 1.2535(12) 0.069(3) Uani 1 1 d U . .
C20 C 1.250(2) 0.7486(5) 1.3565(19) 0.140(7) Uani 1 1 d U . .
H20A H 1.2147 0.7563 1.4114 0.168 Uiso 1 1 calc R . .
H20B H 1.3124 0.7298 1.3919 0.168 Uiso 1 1 calc R . .
C21 C 1.328(2) 0.7761(7) 1.340(2) 0.188(10) Uani 1 1 d U . .
H21A H 1.2680 0.7922 1.2863 0.283 Uiso 1 1 calc R . .
H21B H 1.3913 0.7671 1.3115 0.283 Uiso 1 1 calc R . .
H21C H 1.3767 0.7875 1.4119 0.283 Uiso 1 1 calc R . .
O22 O 0.8253(11) 0.7919(2) 1.0341(8) 0.084(3) Uani 1 1 d . . .
C23 C 1.0988(16) 0.3143(4) 1.9317(13) 0.074(4) Uani 1 1 d U . .
H23 H 1.0256 0.3161 1.9528 0.089 Uiso 1 1 calc R . .
O24 O 1.1141(13) 0.3355(3) 1.8688(10) 0.107(4) Uani 1 1 d U . .
N25 N 0.6663(9) 0.7386(3) 1.1009(7) 0.046(2) Uani 1 1 d . . .
C26 C 0.5645(13) 0.7598(3) 1.0678(10) 0.054(3) Uani 1 1 d U . .
H26A H 0.5745 0.7800 1.0327 0.065 Uiso 1 1 calc R . .
C27 C 0.4538(16) 0.7560(3) 1.0779(10) 0.066(4) Uani 1 1 d . . .
H27A H 0.3903 0.7739 1.0558 0.079 Uiso 1 1 calc R . .
C28 C 0.4245(13) 0.7263(4) 1.1206(10) 0.059(4) Uani 1 1 d . . .
H28A H 0.3420 0.7225 1.1266 0.071 Uiso 1 1 calc R . .
C29 C 0.5304(13) 0.7022(3) 1.1544(11) 0.056(3) Uani 1 1 d . . .
H29A H 0.5185 0.6811 1.1836 0.067 Uiso 1 1 calc R . .
C30 C 0.6487(13) 0.7088(3) 1.1458(10) 0.051(3) Uani 1 1 d . . .
C31 C 0.7564(11) 0.6829(3) 1.1835(9) 0.045(3) Uani 1 1 d . . .
O32 O 0.8442(8) 0.69103(18) 1.1293(6) 0.0451(19) Uani 1 1 d . . .
O33 O 0.7164(7) 0.6509(2) 1.1612(6) 0.0392(18) Uani 1 1 d . . .
C34 C 0.8445(10) 0.6882(3) 1.3133(9) 0.040(3) Uani 1 1 d . . .
C35 C 0.8749(12) 0.7189(3) 1.3612(10) 0.051(3) Uani 1 1 d . . .
H35A H 0.8433 0.7387 1.3176 0.061 Uiso 1 1 calc R . .
C36 C 0.9542(14) 0.7211(4) 1.4773(11) 0.070(4) Uani 1 1 d . . .
H36A H 0.9805 0.7422 1.5145 0.084 Uiso 1 1 calc R . .
C37 C 0.9935(11) 0.6889(3) 1.5364(9) 0.042(3) Uani 1 1 d U . .
H37A H 1.0476 0.6884 1.6146 0.050 Uiso 1 1 calc R . .
C38 C 0.9517(11) 0.6602(3) 1.4784(8) 0.042(3) Uani 1 1 d . . .
H38A H 0.9755 0.6395 1.5184 0.050 Uiso 1 1 calc R . .
N39 N 0.8784(8) 0.6587(2) 1.3676(8) 0.038(2) Uani 1 1 d . . .
N40 N 1.1470(8) 0.6420(2) 1.1201(7) 0.037(2) Uani 1 1 d . . .
C41 C 1.2174(12) 0.6480(3) 1.0623(8) 0.048(3) Uani 1 1 d . . .
H41A H 1.1938 0.6669 1.0131 0.057 Uiso 1 1 calc R . .
C42 C 1.3288(12) 0.6277(4) 1.0686(11) 0.065(4) Uani 1 1 d . . .
H42A H 1.3760 0.6314 1.0224 0.079 Uiso 1 1 calc R . .
C43 C 1.3626(10) 0.6014(3) 1.1509(9) 0.041(3) Uani 1 1 d . . .
H43A H 1.4394 0.5880 1.1638 0.049 Uiso 1 1 calc R . .
C44 C 1.2913(10) 0.5950(3) 1.2090(9) 0.041(3) Uani 1 1 d . . .
H44A H 1.3117 0.5764 1.2591 0.049 Uiso 1 1 calc R . .
C45 C 1.1847(10) 0.6165(3) 1.1949(8) 0.032(2) Uani 1 1 d . . .
C46 C 1.0954(11) 0.6111(3) 1.2593(9) 0.039(3) Uani 1 1 d U . .
O47 O 0.9928(7) 0.63516(18) 1.2233(5) 0.0371(17) Uani 1 1 d . . .
O48 O 1.0463(7) 0.57956(18) 1.2424(6) 0.0421(19) Uani 1 1 d . . .
C49 C 1.1822(10) 0.6180(3) 1.3843(8) 0.039(3) Uani 1 1 d . . .
C50 C 1.2322(10) 0.6478(3) 1.4300(9) 0.044(3) Uani 1 1 d . . .
H50A H 1.2111 0.6674 1.3843 0.052 Uiso 1 1 calc R . .
C51 C 1.3138(11) 0.6505(3) 1.5420(9) 0.042(3) Uani 1 1 d . . .
H51A H 1.3446 0.6720 1.5743 0.050 Uiso 1 1 calc R . .
C52 C 1.3516(11) 0.6212(3) 1.6089(9) 0.050(3) Uani 1 1 d . . .
H52A H 1.4140 0.6218 1.6848 0.060 Uiso 1 1 calc R . .
C53 C 1.2909(13) 0.5908(3) 1.5558(10) 0.051(3) Uani 1 1 d . . .
H53A H 1.3111 0.5708 1.5994 0.062 Uiso 1 1 calc R . .
O54 O 0.7376(7) 0.58224(19) 1.1514(5) 0.0367(17) Uani 1 1 d . . .
N54 N 1.2078(9) 0.5887(2) 1.4494(7) 0.041(2) Uani 1 1 d . . .
O55 O 0.8465(7) 0.53413(16) 1.2174(6) 0.0366(17) Uani 1 1 d . . .
C56 C 0.7586(10) 0.5511(3) 1.1444(9) 0.039(2) Uani 1 1 d U . .
C57 C 0.6661(11) 0.5337(3) 1.0390(9) 0.046(3) Uani 1 1 d U . .
H57A H 0.6768 0.5438 0.9737 0.056 Uiso 1 1 calc R . .
H57B H 0.5725 0.5372 1.0293 0.056 Uiso 1 1 calc R . .
C58 C 0.698(2) 0.4925(4) 1.0444(15) 0.112(6) Uani 1 1 d U . .
H58A H 0.7850 0.4889 1.0408 0.169 Uiso 1 1 calc R . .
H58B H 0.6285 0.4812 0.9809 0.169 Uiso 1 1 calc R . .
H58C H 0.7004 0.4832 1.1146 0.169 Uiso 1 1 calc R . .
O59 O 0.6441(7) 0.6144(2) 1.3208(6) 0.053(2) Uani 1 1 d . . .
O60 O 0.7520(7) 0.60065(18) 1.5012(6) 0.0395(18) Uani 1 1 d . . .
C61 C 0.6587(11) 0.6145(3) 1.4228(8) 0.040(2) Uani 1 1 d U . .
C62 C 0.5599(13) 0.6353(3) 1.4528(10) 0.055(3) Uani 1 1 d U . .
H62A H 0.4727 0.6235 1.4233 0.066 Uiso 1 1 calc R . .
H62B H 0.5921 0.6361 1.5354 0.066 Uiso 1 1 calc R . .
C63 C 0.541(2) 0.6679(5) 1.4127(19) 0.135(7) Uani 1 1 d U . .
H63A H 0.6245 0.6805 1.4465 0.203 Uiso 1 1 calc R . .
H63B H 0.4724 0.6789 1.4321 0.203 Uiso 1 1 calc R . .
H63C H 0.5110 0.6676 1.3311 0.203 Uiso 1 1 calc R . .
O64 O 0.9113(7) 0.58802(17) 1.3787(5) 0.0352(17) Uani 1 1 d . . .
O65 O 0.9821(6) 0.53094(18) 1.4659(5) 0.0339(17) Uani 1 1 d . . .
O66 O 1.0394(8) 0.5860(2) 1.6280(6) 0.0433(19) Uani 1 1 d . . .
O67 O 1.1612(7) 0.53852(19) 1.6902(6) 0.0411(18) Uani 1 1 d . . .
C68 C 1.1327(11) 0.5704(3) 1.6964(8) 0.037(2) Uani 1 1 d U . .
C69 C 1.2295(12) 0.5882(3) 1.7992(10) 0.057(3) Uani 1 1 d U . .
H69A H 1.1832 0.5934 1.8486 0.069 Uiso 1 1 calc R . .
H69B H 1.2548 0.6099 1.7758 0.069 Uiso 1 1 calc R . .
C70 C 1.3593(17) 0.5683(6) 1.8685(15) 0.131(7) Uani 1 1 d U . .
H70A H 1.3393 0.5505 1.9117 0.197 Uiso 1 1 calc R . .
H70B H 1.4258 0.5838 1.9199 0.197 Uiso 1 1 calc R . .
H70C H 1.3947 0.5581 1.8177 0.197 Uiso 1 1 calc R . .
O71 O 1.1321(7) 0.51844(18) 1.3363(5) 0.0370(17) Uani 1 1 d . . .
O72 O 1.2458(6) 0.5057(2) 1.5166(5) 0.0380(18) Uani 1 1 d . . .
C73 C 1.2311(10) 0.5041(3) 1.4212(10) 0.046(3) Uani 1 1 d U . .
C74 C 1.3188(12) 0.4849(3) 1.3841(11) 0.058(3) Uani 1 1 d U . .
H74A H 1.3943 0.4996 1.3893 0.070 Uiso 1 1 calc R . .
H74B H 1.2691 0.4790 1.3042 0.070 Uiso 1 1 calc R . .
C75 C 1.3778(14) 0.4509(4) 1.4535(11) 0.064(3) Uani 1 1 d U . .
H75A H 1.4424 0.4567 1.5290 0.096 Uiso 1 1 calc R . .
H75B H 1.4221 0.4376 1.4152 0.096 Uiso 1 1 calc R . .
H75C H 1.3049 0.4377 1.4588 0.096 Uiso 1 1 calc R . .
N76 N 0.6883(8) 0.5292(2) 1.3939(7) 0.037(2) Uani 1 1 d . . .
C77 C 0.6074(11) 0.5255(3) 1.2862(9) 0.042(3) Uani 1 1 d U . .
H77A H 0.5858 0.5447 1.2385 0.051 Uiso 1 1 calc R . .
C78 C 0.5558(13) 0.4954(4) 1.2436(9) 0.059(4) Uani 1 1 d . . .
H78A H 0.4955 0.4944 1.1670 0.071 Uiso 1 1 calc R . .
C79 C 0.5842(13) 0.4666(4) 1.3026(11) 0.070(4) Uani 1 1 d . . .
H79A H 0.5498 0.4456 1.2676 0.084 Uiso 1 1 calc R . .
C80 C 0.6672(12) 0.4683(3) 1.4191(10) 0.053(3) Uani 1 1 d U . .
H80A H 0.6901 0.4491 1.4665 0.064 Uiso 1 1 calc R . .
C81 C 0.7132(12) 0.5019(3) 1.4586(10) 0.051(3) Uani 1 1 d U . .
C82 C 0.7971(10) 0.5086(3) 1.5837(8) 0.035(3) Uani 1 1 d U . .
O83 O 0.8441(7) 0.54096(18) 1.6019(5) 0.0334(17) Uani 1 1 d U . .
O84 O 0.9040(7) 0.48461(19) 1.6236(5) 0.0376(17) Uani 1 1 d . . .
C85 C 0.7118(10) 0.5024(3) 1.6508(8) 0.047(3) Uani 1 1 d . . .
C86 C 0.6036(12) 0.5235(3) 1.6363(9) 0.051(3) Uani 1 1 d . . .
H86A H 0.5798 0.5416 1.5840 0.061 Uiso 1 1 calc R . .
C87 C 0.5312(12) 0.5170(3) 1.7022(9) 0.046(3) Uani 1 1 d . . .
H87A H 0.4587 0.5312 1.6962 0.055 Uiso 1 1 calc R . .
C88 C 0.5629(11) 0.4918(3) 1.7707(9) 0.040(3) Uani 1 1 d U . .
H88A H 0.5101 0.4867 1.8113 0.048 Uiso 1 1 calc R . .
C89 C 0.6727(12) 0.4724(3) 1.7853(11) 0.052(3) Uani 1 1 d . . .
H89A H 0.7010 0.4554 1.8415 0.062 Uiso 1 1 calc R . .
N90 N 0.7412(9) 0.4774(2) 1.7198(8) 0.047(3) Uani 1 1 d . . .
N91 N 1.0226(8) 0.4603(2) 1.4842(6) 0.041(2) Uani 1 1 d . . .
C92 C 0.9461(11) 0.4594(4) 1.3724(9) 0.052(3) Uani 1 1 d . . .
H92A H 0.9198 0.4796 1.3299 0.063 Uiso 1 1 calc R . .
C93 C 0.9065(12) 0.4273(3) 1.3207(10) 0.050(3) Uani 1 1 d . . .
H93A H 0.8556 0.4260 1.2422 0.061 Uiso 1 1 calc R . .
C94 C 0.9407(11) 0.3988(3) 1.3826(9) 0.047(3) Uani 1 1 d U . .
H94A H 0.9066 0.3778 1.3479 0.056 Uiso 1 1 calc R . .
C95 C 1.0199(12) 0.3995(3) 1.4894(11) 0.057(3) Uani 1 1 d . . .
H95A H 1.0501 0.3791 1.5302 0.068 Uiso 1 1 calc R . .
C96 C 1.0599(12) 0.4313(3) 1.5430(9) 0.048(3) Uani 1 1 d . . .
C97 C 1.1385(11) 0.4370(3) 1.6689(9) 0.044(3) Uani 1 1 d U . .
O98 O 1.1863(8) 0.4707(2) 1.6842(6) 0.0429(19) Uani 1 1 d . . .
O99 O 1.0585(7) 0.42986(18) 1.7282(6) 0.0432(19) Uani 1 1 d . . .
C100 C 1.2575(13) 0.4131(3) 1.7137(9) 0.048(3) Uani 1 1 d . . .
C101 C 1.3759(13) 0.4186(3) 1.6963(10) 0.055(3) Uani 1 1 d . . .
H10A H 1.3836 0.4382 1.6574 0.066 Uiso 1 1 calc R . .
C102 C 1.4740(14) 0.3971(4) 1.7329(12) 0.068(4) Uani 1 1 d . . .
H10B H 1.5533 0.4013 1.7219 0.081 Uiso 1 1 calc R . .
C103 C 1.4627(14) 0.3671(4) 1.7897(12) 0.074(4) Uani 1 1 d . . .
H10C H 1.5324 0.3508 1.8157 0.089 Uiso 1 1 calc R . .
C104 C 1.3466(14) 0.3629(4) 1.8048(10) 0.072(4) Uani 1 1 d . . .
H10D H 1.3362 0.3432 1.8423 0.086 Uiso 1 1 calc R . .
N105 N 1.2447(12) 0.3862(3) 1.7676(8) 0.061(3) Uani 1 1 d . . .
O106 O 0.7749(9) 0.4142(2) 1.6205(7) 0.062(2) Uani 1 1 d . . .
O107 O 0.8986(12) 0.3672(2) 1.6726(9) 0.075(3) Uani 1 1 d . . .
C108 C 0.8024(17) 0.3821(5) 1.6144(13) 0.072(4) Uani 1 1 d U . .
C109 C 0.702(2) 0.3645(5) 1.5138(16) 0.117(6) Uani 1 1 d U . .
H10E H 0.7304 0.3679 1.4516 0.140 Uiso 1 1 calc R . .
H10F H 0.7098 0.3400 1.5309 0.140 Uiso 1 1 calc R . .
C110 C 0.580(2) 0.3716(7) 1.4763(18) 0.162(10) Uani 1 1 d U . .
H11A H 0.5330 0.3543 1.5005 0.243 Uiso 1 1 calc R . .
H11B H 0.5434 0.3722 1.3942 0.243 Uiso 1 1 calc R . .
H11C H 0.5682 0.3937 1.5048 0.243 Uiso 1 1 calc R . .
N111 N 1.0144(9) 0.4844(2) 1.8842(7) 0.040(2) Uani 1 1 d . . .
C112 C 1.0488(12) 0.5173(3) 1.8885(9) 0.045(3) Uani 1 1 d . . .
H11D H 1.0568 0.5270 1.8249 0.055 Uiso 1 1 calc R . .
C113 C 1.0719(12) 0.5368(3) 1.9776(9) 0.046(3) Uani 1 1 d . . .
H11E H 1.0929 0.5600 1.9761 0.055 Uiso 1 1 calc R . .
C114 C 1.0649(12) 0.5227(4) 2.0735(10) 0.054(3) Uani 1 1 d . . .
H11F H 1.0840 0.5360 2.1387 0.064 Uiso 1 1 calc R . .
C115 C 1.0303(11) 0.4896(4) 2.0722(10) 0.052(3) Uani 1 1 d . . .
H11G H 1.0210 0.4800 2.1354 0.063 Uiso 1 1 calc R . .
C116 C 1.0083(12) 0.4695(3) 1.9764(8) 0.049(3) Uani 1 1 d . . .
C117 C 0.9782(13) 0.4327(3) 1.9673(10) 0.050(3) Uani 1 1 d U . .
O118 O 0.9300(9) 0.4217(2) 1.8553(6) 0.051(2) Uani 1 1 d . . .
O119 O 0.8692(8) 0.4305(2) 2.0033(7) 0.052(2) Uani 1 1 d . . .
C120 C 0.8058(15) 0.3979(3) 1.9915(11) 0.065(4) Uani 1 1 d . . .
H12F H 0.7355 0.3991 2.0198 0.098 Uiso 1 1 calc R . .
H12G H 0.8723 0.3810 2.0344 0.098 Uiso 1 1 calc R . .
H12H H 0.7665 0.3914 1.9122 0.098 Uiso 1 1 calc R . .
C121 C 1.0888(14) 0.4135(3) 2.0400(11) 0.061(4) Uani 1 1 d . . .
C122 C 1.1283(14) 0.4098(3) 2.1557(10) 0.060(4) Uani 1 1 d . . .
H12B H 1.0709 0.4182 2.1883 0.072 Uiso 1 1 calc R . .
C123 C 1.2506(16) 0.3938(4) 2.2276(14) 0.083(4) Uani 1 1 d U . .
H12C H 1.2824 0.3940 2.3070 0.100 Uiso 1 1 calc R . .
C124 C 1.3153(15) 0.3789(4) 2.1734(13) 0.083(5) Uani 1 1 d . . .
H12D H 1.3892 0.3649 2.2152 0.099 Uiso 1 1 calc R . .
C125 C 1.2833(13) 0.3823(3) 2.0643(11) 0.060(3) Uani 1 1 d U . .
H12E H 1.3404 0.3731 2.0326 0.071 Uiso 1 1 calc R . .
N126 N 1.1708(11) 0.3986(3) 1.9975(8) 0.067(3) Uani 1 1 d . . .
O150 O 1.398(2) 0.8332(4) 1.9582(11) 0.176(6) Uani 1 1 d U . .
O151 O 1.3619(13) 0.8731(4) 1.8215(12) 0.127(4) Uani 1 1 d U . .
O152 O 1.4477(16) 0.8185(4) 1.8241(19) 0.174(6) Uani 1 1 d U . .
O153 O 1.2177(13) 0.8268(5) 1.7882(15) 0.170(6) Uani 1 1 d U . .
O200 O 1.4641(8) 0.1413(3) 1.0599(7) 0.070(3) Uani 1 1 d . . .
C200 C 1.4556(14) 0.1684(3) 1.1213(10) 0.061(3) Uani 1 1 d . . .
O300 O 0.9721(13) 0.3013(3) 1.6226(11) 0.111(4) Uani 1 1 d U . .
O400 O 0.3503(12) 0.4793(3) 0.9161(10) 0.096(3) Uani 1 1 d U . .

loop_
_atom_site_aniso_label
_atom_site_aniso_U_11
_atom_site_aniso_U_22
_atom_site_aniso_U_33
_atom_site_aniso_U_23
_atom_site_aniso_U_13
_atom_site_aniso_U_12
Mn1 0.0766(13) 0.0414(11) 0.0529(11) 0.0060(9) 0.0356(10) 0.0063(10)
Mn2 0.0471(10) 0.0445(11) 0.0379(9) 0.0009(8) 0.0248(8) 0.0052(8)
Mn3 0.0395(9) 0.0417(10) 0.0266(8) 0.0031(7) 0.0135(7) 0.0050(8)
Mn4 0.0368(9) 0.0424(10) 0.0275(8) 0.0024(7) 0.0171(7) 0.0048(7)
Mn5 0.0373(9) 0.0415(10) 0.0267(8) 0.0038(7) 0.0148(7) 0.0036(7)
Mn6 0.0402(9) 0.0427(10) 0.0280(8) 0.0005(7) 0.0152(7) 0.0048(8)
Mn7 0.0455(10) 0.0417(10) 0.0326(9) 0.0051(8) 0.0203(8) 0.0030(8)
Mn8 0.0928(15) 0.0416(11) 0.0585(12) 0.0112(9) 0.0445(11) 0.0145(10)
Cl1 0.066(2) 0.104(3) 0.078(2) -0.005(2) 0.0157(19) 0.008(2)
N1 0.052(6) 0.045(6) 0.054(6) 0.016(5) 0.025(5) 0.025(5)
C2 0.096(11) 0.059(9) 0.055(8) 0.004(7) 0.024(8) -0.006(8)
C3 0.132(15) 0.089(12) 0.064(10) -0.007(9) 0.036(10) 0.033(11)
C4 0.102(6) 0.092(7) 0.082(6) 0.005(5) 0.040(5) 0.005(5)
C5 0.114(13) 0.130(15) 0.045(8) 0.026(9) 0.040(9) 0.077(12)
C6 0.064(8) 0.052(8) 0.060(8) 0.039(6) 0.036(7) 0.031(6)
C7 0.059(8) 0.070(9) 0.038(7) 0.009(6) 0.025(6) -0.010(7)
O8 0.060(5) 0.049(5) 0.046(5) -0.004(4) 0.040(4) -0.003(4)
O9 0.076(6) 0.061(6) 0.057(5) 0.019(4) 0.035(5) 0.009(5)
C10 0.066(9) 0.086(11) 0.055(8) 0.031(8) 0.016(7) -0.007(8)
C11 0.049(5) 0.056(5) 0.043(5) 0.001(4) 0.019(4) 0.008(4)
C12 0.065(8) 0.066(9) 0.023(6) 0.002(6) 0.017(6) 0.007(7)
C13 0.054(7) 0.071(10) 0.022(6) 0.005(6) 0.014(5) 0.017(7)
C14 0.042(7) 0.050(7) 0.058(8) -0.003(6) 0.025(6) 0.001(6)
C15 0.069(8) 0.043(8) 0.070(8) -0.011(7) 0.044(7) -0.003(6)
N16 0.072(7) 0.034(6) 0.038(5) 0.001(4) 0.031(5) 0.010(5)
O17 0.092(7) 0.055(6) 0.075(6) -0.008(5) 0.032(6) 0.004(5)
O18 0.054(5) 0.039(5) 0.046(5) -0.003(4) 0.008(4) -0.008(4)
C19 0.064(5) 0.063(5) 0.075(5) 0.009(4) 0.023(4) 0.003(4)
C20 0.107(11) 0.079(11) 0.172(14) -0.035(10) -0.007(9) -0.005(8)
C21 0.155(17) 0.18(2) 0.25(2) -0.140(17) 0.111(17) -0.092(14)
O22 0.116(8) 0.037(5) 0.083(7) 0.019(5) 0.022(6) 0.005(5)
C23 0.082(5) 0.072(5) 0.075(5) -0.008(4) 0.038(4) 0.000(4)
O24 0.128(5) 0.091(5) 0.098(5) 0.011(4) 0.041(4) 0.004(4)
N25 0.054(6) 0.054(6) 0.042(5) 0.003(5) 0.033(5) 0.018(5)
C26 0.059(5) 0.049(5) 0.053(5) -0.001(4) 0.021(4) 0.009(4)
C27 0.107(12) 0.054(9) 0.041(7) 0.012(6) 0.034(8) 0.034(8)
C28 0.051(7) 0.071(10) 0.054(7) -0.010(7) 0.018(6) 0.019(7)
C29 0.071(8) 0.050(8) 0.071(8) 0.007(6) 0.055(7) 0.010(7)
C30 0.072(9) 0.041(8) 0.056(7) -0.008(6) 0.041(7) 0.012(6)
C31 0.051(7) 0.067(9) 0.031(6) 0.018(6) 0.030(5) 0.017(6)
O32 0.059(5) 0.036(4) 0.042(4) 0.003(3) 0.022(4) 0.006(4)
O33 0.052(5) 0.044(5) 0.033(4) 0.002(3) 0.028(4) 0.002(4)
C34 0.032(6) 0.054(8) 0.042(6) -0.004(6) 0.025(5) -0.001(5)
C35 0.056(8) 0.046(8) 0.051(8) -0.010(6) 0.021(6) -0.003(6)
C36 0.077(9) 0.079(10) 0.062(9) -0.018(8) 0.037(8) 0.000(8)
C37 0.048(5) 0.040(5) 0.036(4) 0.002(4) 0.015(4) 0.003(4)
C38 0.046(7) 0.052(8) 0.023(6) -0.002(5) 0.010(5) 0.013(6)
N39 0.036(5) 0.037(6) 0.056(6) -0.002(5) 0.033(5) 0.007(4)
N40 0.036(5) 0.053(6) 0.037(5) 0.000(5) 0.031(4) 0.005(4)
C41 0.058(8) 0.056(8) 0.026(6) 0.020(5) 0.013(6) 0.006(6)
C42 0.047(7) 0.092(11) 0.054(8) 0.024(8) 0.016(6) 0.003(7)
C43 0.022(5) 0.056(7) 0.042(6) 0.023(6) 0.011(5) 0.007(5)
C44 0.039(6) 0.036(6) 0.050(7) 0.007(5) 0.019(6) 0.004(5)
C45 0.040(6) 0.027(6) 0.036(6) 0.003(5) 0.023(5) -0.001(5)
C46 0.039(4) 0.037(5) 0.046(4) 0.003(4) 0.023(4) 0.005(4)
O47 0.037(4) 0.049(5) 0.023(4) 0.006(3) 0.010(3) 0.008(4)
O48 0.054(5) 0.037(5) 0.028(4) -0.007(3) 0.010(4) 0.008(4)
C49 0.031(6) 0.059(8) 0.034(6) -0.006(6) 0.020(5) 0.002(6)
C50 0.035(6) 0.065(9) 0.026(6) -0.002(6) 0.008(5) 0.010(6)
C51 0.047(7) 0.050(7) 0.040(7) -0.014(5) 0.029(6) -0.019(6)
C52 0.045(7) 0.060(8) 0.036(6) 0.003(6) 0.008(5) -0.013(6)
C53 0.069(8) 0.041(7) 0.036(7) -0.003(6) 0.012(6) 0.017(6)
O54 0.040(4) 0.048(5) 0.019(3) 0.001(3) 0.009(3) 0.003(4)
N54 0.043(5) 0.055(6) 0.034(5) -0.002(5) 0.024(5) -0.001(5)
O55 0.051(5) 0.027(4) 0.041(4) 0.008(3) 0.028(4) 0.013(4)
C56 0.030(5) 0.057(7) 0.033(5) 0.004(5) 0.016(4) 0.014(5)
C57 0.044(4) 0.055(4) 0.040(4) 0.001(4) 0.017(3) 0.005(4)
C58 0.143(15) 0.067(7) 0.099(12) -0.020(8) 0.019(11) 0.024(10)
O59 0.045(4) 0.065(6) 0.047(5) 0.011(4) 0.019(4) 0.011(4)
O60 0.047(4) 0.046(5) 0.036(4) 0.004(4) 0.028(4) 0.012(4)
C61 0.047(6) 0.049(6) 0.027(6) 0.007(5) 0.019(5) 0.006(5)
C62 0.056(5) 0.061(5) 0.055(5) -0.006(4) 0.028(4) 0.007(4)
C63 0.223(19) 0.084(9) 0.182(17) 0.040(11) 0.168(16) 0.071(12)
O64 0.054(4) 0.041(4) 0.019(3) -0.005(3) 0.023(3) 0.000(4)
O65 0.025(4) 0.049(5) 0.025(4) 0.002(3) 0.007(3) 0.003(3)
O66 0.047(5) 0.056(5) 0.023(4) 0.009(4) 0.009(4) -0.003(4)
O67 0.039(4) 0.047(5) 0.031(4) -0.004(3) 0.008(3) 0.001(4)
C68 0.056(6) 0.039(7) 0.021(5) 0.000(4) 0.021(4) 0.002(5)
C69 0.070(7) 0.046(7) 0.051(6) -0.020(5) 0.019(5) 0.001(5)
C70 0.091(11) 0.147(17) 0.095(12) 0.012(12) -0.025(8) 0.016(10)
O71 0.034(4) 0.048(5) 0.026(4) 0.003(3) 0.009(3) 0.010(3)
O72 0.028(4) 0.069(5) 0.024(4) 0.010(4) 0.018(3) 0.010(4)
C73 0.031(6) 0.058(7) 0.054(8) -0.022(6) 0.022(5) -0.018(5)
C74 0.048(7) 0.070(7) 0.060(7) -0.002(5) 0.024(6) 0.011(5)
C75 0.069(8) 0.070(8) 0.057(7) -0.001(6) 0.030(7) 0.005(6)
N76 0.036(5) 0.047(6) 0.034(5) 0.001(4) 0.020(4) 0.008(4)
C77 0.045(4) 0.053(5) 0.033(4) 0.007(4) 0.020(4) 0.001(4)
C78 0.056(8) 0.099(12) 0.024(6) 0.008(7) 0.017(6) 0.001(8)
C79 0.060(9) 0.069(10) 0.051(8) -0.033(8) -0.009(7) -0.011(7)
C80 0.052(5) 0.062(5) 0.050(5) 0.000(4) 0.025(4) -0.007(4)
C81 0.049(5) 0.057(5) 0.047(5) 0.002(4) 0.019(4) 0.003(4)
C82 0.038(4) 0.043(5) 0.023(4) 0.006(3) 0.011(3) 0.004(4)
O83 0.035(3) 0.040(4) 0.026(3) 0.009(3) 0.014(3) -0.003(3)
O84 0.040(4) 0.050(5) 0.024(4) 0.004(3) 0.013(3) 0.014(4)
C85 0.031(6) 0.077(9) 0.018(5) -0.012(6) -0.005(5) -0.003(6)
C86 0.058(8) 0.073(8) 0.026(6) -0.005(6) 0.022(6) 0.017(7)
C87 0.052(7) 0.054(8) 0.037(6) -0.010(6) 0.022(6) 0.011(6)
C88 0.042(4) 0.044(5) 0.040(4) -0.002(4) 0.022(4) -0.001(4)
C89 0.059(8) 0.053(8) 0.061(8) -0.008(6) 0.042(7) -0.009(6)
N90 0.037(5) 0.048(6) 0.037(5) 0.010(5) -0.003(5) 0.004(4)
N91 0.034(5) 0.067(7) 0.015(4) 0.011(4) 0.003(4) 0.010(5)
C92 0.045(7) 0.087(11) 0.040(7) 0.007(7) 0.032(6) 0.011(7)
C93 0.062(8) 0.054(8) 0.035(6) -0.019(6) 0.019(6) 0.003(6)
C94 0.052(5) 0.045(5) 0.039(5) -0.003(4) 0.013(4) 0.002(4)
C95 0.054(7) 0.054(8) 0.065(8) 0.028(7) 0.028(7) 0.012(6)
C96 0.060(8) 0.052(8) 0.032(6) -0.012(6) 0.020(6) -0.002(6)
C97 0.045(5) 0.047(5) 0.037(4) -0.001(4) 0.014(4) 0.003(4)
O98 0.049(5) 0.047(5) 0.033(4) 0.003(4) 0.017(4) 0.010(4)
O99 0.060(5) 0.041(5) 0.037(4) 0.014(3) 0.029(4) 0.011(4)
C100 0.068(8) 0.042(7) 0.037(6) 0.002(6) 0.024(6) 0.011(6)
C101 0.061(8) 0.048(8) 0.043(7) 0.003(6) 0.007(6) 0.003(7)
C102 0.059(8) 0.058(9) 0.082(10) -0.002(8) 0.025(8) 0.010(8)
C103 0.066(9) 0.073(11) 0.077(10) -0.001(8) 0.023(8) 0.038(8)
C104 0.078(10) 0.095(11) 0.047(8) 0.035(7) 0.030(7) 0.044(9)
N105 0.106(9) 0.035(6) 0.047(6) 0.006(5) 0.035(6) 0.016(6)
O106 0.069(6) 0.068(7) 0.057(5) -0.007(5) 0.033(5) -0.011(5)
O107 0.096(7) 0.065(6) 0.081(7) 0.011(5) 0.052(6) 0.011(6)
C108 0.078(8) 0.073(10) 0.072(9) -0.034(8) 0.038(7) -0.045(8)
C109 0.119(10) 0.097(11) 0.102(11) -0.049(9) 0.012(9) -0.043(10)
C110 0.122(11) 0.18(2) 0.106(15) -0.054(15) -0.036(13) -0.013(15)
N111 0.046(6) 0.043(6) 0.031(5) 0.005(4) 0.015(4) -0.001(5)
C112 0.062(8) 0.057(9) 0.028(6) 0.007(6) 0.029(6) 0.011(6)
C113 0.064(8) 0.043(7) 0.033(6) 0.008(5) 0.022(6) 0.003(6)
C114 0.060(8) 0.064(9) 0.049(7) -0.004(6) 0.034(6) 0.006(7)
C115 0.036(7) 0.075(10) 0.035(7) 0.004(6) 0.003(5) -0.005(6)
C116 0.059(7) 0.064(8) 0.019(6) 0.005(5) 0.011(5) 0.013(6)
C117 0.057(5) 0.052(5) 0.046(5) 0.002(4) 0.027(4) 0.003(4)
O118 0.078(6) 0.042(5) 0.035(4) 0.006(4) 0.023(4) 0.001(4)
O119 0.060(5) 0.053(5) 0.059(5) 0.004(4) 0.041(5) 0.006(4)
C120 0.088(10) 0.060(9) 0.063(8) -0.002(7) 0.046(8) -0.014(8)
C121 0.075(9) 0.061(8) 0.074(9) -0.014(7) 0.058(8) -0.009(7)
C122 0.074(9) 0.046(8) 0.048(7) 0.028(6) 0.012(7) 0.026(7)
C123 0.085(6) 0.088(6) 0.076(6) 0.003(4) 0.033(5) 0.010(5)
C124 0.072(9) 0.096(12) 0.071(10) 0.001(9) 0.019(8) 0.045(9)
C125 0.060(5) 0.064(5) 0.062(5) 0.004(4) 0.033(4) 0.012(4)
N126 0.075(7) 0.084(8) 0.049(6) 0.024(6) 0.031(6) 0.021(7)
O150 0.267(16) 0.123(11) 0.079(5) 0.019(7) 0.010(7) 0.032(11)
O151 0.114(8) 0.122(5) 0.152(11) 0.045(8) 0.062(9) 0.039(6)
O152 0.132(9) 0.131(9) 0.300(16) -0.017(13) 0.129(12) 0.021(9)
O153 0.075(5) 0.217(14) 0.188(12) 0.009(13) 0.022(7) -0.013(7)
O200 0.053(5) 0.115(8) 0.047(5) 0.018(5) 0.026(4) 0.020(5)
C200 0.085(9) 0.051(8) 0.055(8) 0.010(6) 0.037(7) 0.015(7)
O300 0.116(5) 0.107(6) 0.109(5) -0.006(4) 0.046(4) -0.002(4)
O400 0.089(5) 0.108(5) 0.088(5) -0.010(4) 0.035(4) 0.006(4)

loop_
_atom_type_symbol
_atom_type_description
_atom_type_scat_dispersion_real
_atom_type_scat_dispersion_imag
_atom_type_scat_source
C C -0.0020 0.0020 'WCROMER Program in WinGX L.Kissel & R.H.Pratt Acta Cryst A46 170 1990'
H H 0.0000 0.0000 'WCROMER Program in WinGX L.Kissel & R.H.Pratt Acta Cryst A46 170 1990'
N N -0.0031 0.0040 'WCROMER Program in WinGX L.Kissel & R.H.Pratt Acta Cryst A46 170 1990'
O O -0.0041 0.0074 'WCROMER Program in WinGX L.Kissel & R.H.Pratt Acta Cryst A46 170 1990'
Cl Cl 0.1408 0.1896 'WCROMER Program in WinGX L.Kissel & R.H.Pratt Acta Cryst A46 170 1990'
Mn Mn 0.2237 0.8587 'WCROMER Program in WinGX L.Kissel & R.H.Pratt Acta Cryst A46 170 1990'

loop_
_geom_angle_atom_site_label_1
_geom_angle_atom_site_label_2
_geom_angle_atom_site_label_3
_geom_angle
_geom_angle_site_symmetry_1
_geom_angle_site_symmetry_3
_geom_angle_publ_flag
O22 Mn1 O17 86.1(4) . . ?
O22 Mn1 O32 156.9(4) . . ?
O17 Mn1 O32 90.6(3) . . ?
O22 Mn1 N1 87.0(4) . . ?
O17 Mn1 N1 148.5(4) . . ?
O32 Mn1 N1 107.0(3) . . ?
O22 Mn1 N25 88.3(4) . . ?
O17 Mn1 N25 111.5(4) . . ?
O32 Mn1 N25 71.7(3) . . ?
N1 Mn1 N25 98.9(3) . . ?
O22 Mn1 O8 131.6(4) . . ?
O17 Mn1 O8 90.2(3) . . ?
O32 Mn1 O8 71.2(3) . . ?
N1 Mn1 O8 72.0(3) . . ?
N25 Mn1 O8 136.8(3) . . ?
O22 Mn1 Mn2 161.8(3) . . ?
O17 Mn1 Mn2 79.5(3) . . ?
O32 Mn1 Mn2 35.6(2) . . ?
N1 Mn1 Mn2 99.6(2) . . ?
N25 Mn1 Mn2 107.2(3) . . ?
O8 Mn1 Mn2 38.6(2) . . ?
O32 Mn2 O47 93.2(3) . . ?
O32 Mn2 O8 87.0(3) . . ?
O47 Mn2 O8 175.3(3) . . ?
O32 Mn2 N40 174.5(3) . . ?
O47 Mn2 N40 81.4(3) . . ?
O8 Mn2 N40 98.4(3) . . ?
O32 Mn2 O18 94.8(3) . . ?
O47 Mn2 O18 99.9(3) . . ?
O8 Mn2 O18 84.8(3) . . ?
N40 Mn2 O18 85.1(3) . . ?
O32 Mn2 N16 96.8(3) . . ?
O47 Mn2 N16 98.5(3) . . ?
O8 Mn2 N16 76.8(3) . . ?
N40 Mn2 N16 85.1(3) . . ?
O18 Mn2 N16 157.6(3) . . ?
O32 Mn2 Mn1 42.6(2) . . ?
O47 Mn2 Mn1 133.4(2) . . ?
O8 Mn2 Mn1 48.3(2) . . ?
N40 Mn2 Mn1 142.2(3) . . ?
O18 Mn2 Mn1 75.6(2) . . ?
N16 Mn2 Mn1 100.5(2) . . ?
O64 Mn3 O33 174.0(3) . . ?
O64 Mn3 O54 94.9(3) . . ?
O33 Mn3 O54 91.1(3) . . ?
O64 Mn3 N39 92.2(3) . . ?
O33 Mn3 N39 81.9(4) . . ?
O54 Mn3 N39 172.8(3) . . ?
O64 Mn3 O59 90.0(3) . . ?
O33 Mn3 O59 89.1(3) . . ?
O54 Mn3 O59 93.7(3) . . ?
N39 Mn3 O59 87.4(3) . . ?
O64 Mn3 O47 95.2(3) . . ?
O33 Mn3 O47 84.3(3) . . ?
O54 Mn3 O47 99.6(3) . . ?
N39 Mn3 O47 78.6(3) . . ?
O59 Mn3 O47 165.2(3) . . ?
O48 Mn4 O64 93.5(3) . . ?
O48 Mn4 O65 175.8(3) . . ?
O64 Mn4 O65 82.6(3) . . ?
O48 Mn4 O71 89.4(3) . . ?
O64 Mn4 O71 177.0(3) . . ?
O65 Mn4 O71 94.5(3) . . ?
O48 Mn4 O55 85.1(3) . . ?
O64 Mn4 O55 89.9(3) . . ?
O65 Mn4 O55 93.5(3) . . ?
O71 Mn4 O55 90.8(3) . . ?
O48 Mn4 N54 74.2(3) . . ?
O64 Mn4 N54 89.0(3) . . ?
O65 Mn4 N54 107.0(3) . . ?
O71 Mn4 N54 91.4(3) . . ?
O55 Mn4 N54 159.1(3) . . ?
O48 Mn4 Mn5 134.4(2) . . ?
O64 Mn4 Mn5 40.9(2) . . ?
O65 Mn4 Mn5 41.7(2) . . ?
O71 Mn4 Mn5 136.2(2) . . ?
O55 Mn4 Mn5 91.51(19) . . ?
N54 Mn4 Mn5 101.1(2) . . ?
O83 Mn5 O64 174.7(3) . . ?
O83 Mn5 O65 94.2(3) . . ?
O64 Mn5 O65 81.9(3) . . ?
O83 Mn5 O60 89.2(3) . . ?
O64 Mn5 O60 94.8(3) . . ?
O65 Mn5 O60 176.4(3) . . ?
O83 Mn5 O66 83.1(3) . . ?
O64 Mn5 O66 93.3(3) . . ?
O65 Mn5 O66 90.5(3) . . ?
O60 Mn5 O66 91.0(3) . . ?
O83 Mn5 N76 75.3(3) . . ?
O64 Mn5 N76 108.0(3) . . ?
O65 Mn5 N76 87.6(3) . . ?
O60 Mn5 N76 92.2(3) . . ?
O66 Mn5 N76 158.2(3) . . ?
O83 Mn5 Mn4 135.3(2) . . ?
O64 Mn5 Mn4 40.7(2) . . ?
O65 Mn5 Mn4 41.2(2) . . ?
O60 Mn5 Mn4 135.4(2) . . ?
O66 Mn5 Mn4 93.2(2) . . ?
N76 Mn5 Mn4 99.6(2) . . ?
O65 Mn6 O98 173.8(3) . . ?
O65 Mn6 O67 95.7(3) . . ?
O98 Mn6 O67 90.1(3) . . ?
O65 Mn6 N91 93.6(3) . . ?
O98 Mn6 N91 80.6(3) . . ?
O67 Mn6 N91 170.6(3) . . ?
O65 Mn6 O72 89.0(3) . . ?
O98 Mn6 O72 88.3(3) . . ?
O67 Mn6 O72 93.5(3) . . ?
N91 Mn6 O72 86.0(3) . . ?
O65 Mn6 O84 95.0(3) . . ?
O98 Mn6 O84 86.0(3) . . ?
O67 Mn6 O84 101.5(3) . . ?
N91 Mn6 O84 78.2(3) . . ?
O72 Mn6 O84 164.0(3) . . ?
O99 Mn7 O84 94.4(3) . . ?
O99 Mn7 O118 85.2(3) . . ?
O84 Mn7 O118 173.9(3) . . ?
O99 Mn7 N90 175.0(3) . . ?
O84 Mn7 N90 81.7(3) . . ?
O118 Mn7 N90 99.0(4) . . ?
O99 Mn7 O106 91.2(3) . . ?
O84 Mn7 O106 99.5(3) . . ?
O118 Mn7 O106 86.6(3) . . ?
N90 Mn7 O106 86.3(4) . . ?
O99 Mn7 N111 98.8(3) . . ?
O84 Mn7 N111 97.4(3) . . ?
O118 Mn7 N111 76.7(3) . . ?
N90 Mn7 N111 84.9(4) . . ?
O106 Mn7 N111 159.6(3) . . ?
O99 Mn7 Mn8 40.4(2) . . ?
O84 Mn7 Mn8 133.5(2) . . ?
O118 Mn7 Mn8 47.6(2) . . ?
N90 Mn7 Mn8 142.5(3) . . ?
O106 Mn7 Mn8 76.6(3) . . ?
N111 Mn7 Mn8 99.7(2) . . ?
O24 Mn8 O99 160.2(4) . . ?
O24 Mn8 O107 90.1(5) . . ?
O99 Mn8 O107 89.2(3) . . ?
O24 Mn8 N105 89.5(5) . . ?
O99 Mn8 N105 72.1(3) . . ?
O107 Mn8 N105 108.5(4) . . ?
O24 Mn8 N126 84.8(4) . . ?
O99 Mn8 N126 104.6(4) . . ?
O107 Mn8 N126 152.2(4) . . ?
N105 Mn8 N126 98.8(4) . . ?
O24 Mn8 O118 127.7(4) . . ?
O99 Mn8 O118 72.1(3) . . ?
O107 Mn8 O118 89.9(3) . . ?
N105 Mn8 O118 139.2(3) . . ?
N126 Mn8 O118 72.2(3) . . ?
O24 Mn8 Mn7 162.2(4) . . ?
O99 Mn8 Mn7 35.5(2) . . ?
O107 Mn8 Mn7 79.8(3) . . ?
N105 Mn8 Mn7 107.5(3) . . ?
N126 Mn8 Mn7 97.4(3) . . ?
O118 Mn8 Mn7 38.82(19) . . ?
O152 Cl1 O150 101.6(13) . . ?
O152 Cl1 O153 118.0(12) . . ?
O150 Cl1 O153 109.7(13) . . ?
O152 Cl1 O151 113.0(10) . . ?
O150 Cl1 O151 107.0(9) . . ?
O153 Cl1 O151 107.0(10) . . ?
C6 N1 C2 116.1(10) . . ?
C6 N1 Mn1 122.3(7) . . ?
C2 N1 Mn1 120.3(8) . . ?
N1 C2 C3 123.4(14) . . ?
N1 C2 H2A 118.3 . . ?
C3 C2 H2A 118.3 . . ?
C2 C3 C4 117.7(16) . . ?
C2 C3 H3A 121.1 . . ?
C4 C3 H3A 121.1 . . ?
C5 C4 C3 120.0(15) . . ?
C5 C4 H4A 120.0 . . ?
C3 C4 H4A 120.0 . . ?
C4 C5 C6 117.1(14) . . ?
C4 C5 H5A 121.5 . . ?
C6 C5 H5A 121.5 . . ?
N1 C6 C5 125.5(11) . . ?
N1 C6 C7 114.4(10) . . ?
C5 C6 C7 120.1(11) . . ?
O8 C7 O9 116.8(10) . . ?
O8 C7 C11 112.4(9) . . ?
O9 C7 C11 103.8(10) . . ?
O8 C7 C6 109.8(10) . . ?
O9 C7 C6 106.8(9) . . ?
C11 C7 C6 106.6(10) . . ?
C7 O8 Mn2 122.6(7) . . ?
C7 O8 Mn1 120.2(8) . . ?
Mn2 O8 Mn1 93.1(3) . . ?
C7 O9 C10 111.8(10) . . ?
O9 C10 H10G 109.5 . . ?
O9 C10 H10H 109.5 . . ?
H10G C10 H10H 109.5 . . ?
O9 C10 H10I 109.5 . . ?
H10G C10 H10I 109.5 . . ?
H10H C10 H10I 109.5 . . ?
N16 C11 C12 121.1(12) . . ?
N16 C11 C7 114.6(10) . . ?
C12 C11 C7 124.2(11) . . ?
C13 C12 C11 119.0(11) . . ?
C13 C12 H12A 120.5 . . ?
C11 C12 H12A 120.5 . . ?
C14 C13 C12 118.9(11) . . ?
C14 C13 H13A 120.5 . . ?
C12 C13 H13A 120.5 . . ?
C13 C14 C15 118.4(12) . . ?
C13 C14 H14A 120.8 . . ?
C15 C14 H14A 120.8 . . ?
N16 C15 C14 123.5(12) . . ?
N16 C15 H15A 118.3 . . ?
C14 C15 H15A 118.3 . . ?
C15 N16 C11 119.0(11) . . ?
C15 N16 Mn2 127.0(8) . . ?
C11 N16 Mn2 110.5(8) . . ?
C19 O17 Mn1 129.2(9) . . ?
C19 O18 Mn2 131.9(9) . . ?
O18 C19 O17 122.2(13) . . ?
O18 C19 C20 117.5(14) . . ?
O17 C19 C20 120.2(15) . . ?
C21 C20 C19 120(2) . . ?
C21 C20 H20A 107.4 . . ?
C19 C20 H20A 107.4 . . ?
C21 C20 H20B 107.4 . . ?
C19 C20 H20B 107.4 . . ?
H20A C20 H20B 107.0 . . ?
C20 C21 H21A 109.5 . . ?
C20 C21 H21B 109.5 . . ?
H21A C21 H21B 109.5 . . ?
C20 C21 H21C 109.5 . . ?
H21A C21 H21C 109.5 . . ?
H21B C21 H21C 109.5 . . ?
C23 O22 Mn1 130.7(11) 2_758 . ?
O22 C23 O24 120.1(16) 2_748 . ?
O22 C23 H23 119.9 2_748 . ?
O24 C23 H23 119.9 . . ?
C23 O24 Mn8 142.2(12) . . ?
C26 N25 C30 116.3(11) . . ?
C26 N25 Mn1 128.1(9) . . ?
C30 N25 Mn1 114.2(7) . . ?
C27 C26 N25 127.0(13) . . ?
C27 C26 H26A 116.5 . . ?
N25 C26 H26A 116.5 . . ?
C26 C27 C28 121.3(13) . . ?
C26 C27 H27A 119.3 . . ?
C28 C27 H27A 119.3 . . ?
C27 C28 C29 113.5(12) . . ?
C27 C28 H28A 123.3 . . ?
C29 C28 H28A 123.3 . . ?
C30 C29 C28 121.8(12) . . ?
C30 C29 H29A 119.1 . . ?
C28 C29 H29A 119.1 . . ?
N25 C30 C29 120.0(11) . . ?
N25 C30 C31 120.5(11) . . ?
C29 C30 C31 119.5(11) . . ?
O33 C31 O32 109.4(9) . . ?
O33 C31 C30 115.8(10) . . ?
O32 C31 C30 106.3(9) . . ?
O33 C31 C34 111.3(9) . . ?
O32 C31 C34 104.8(9) . . ?
C30 C31 C34 108.6(9) . . ?
C31 O32 Mn2 133.3(7) . . ?
C31 O32 Mn1 124.3(6) . . ?
Mn2 O32 Mn1 101.9(3) . . ?
C31 O33 Mn3 118.3(7) . . ?
N39 C34 C35 125.3(11) . . ?
N39 C34 C31 111.5(10) . . ?
C35 C34 C31 123.1(11) . . ?
C34 C35 C36 119.1(13) . . ?
C34 C35 H35A 120.5 . . ?
C36 C35 H35A 120.5 . . ?
C35 C36 C37 115.6(12) . . ?
C35 C36 H36A 122.2 . . ?
C37 C36 H36A 122.2 . . ?
C38 C37 C36 118.8(11) . . ?
C38 C37 H37A 120.6 . . ?
C36 C37 H37A 120.6 . . ?
C37 C38 N39 124.3(11) . . ?
C37 C38 H38A 117.9 . . ?
N39 C38 H38A 117.9 . . ?
C34 N39 C38 116.8(10) . . ?
C34 N39 Mn3 113.5(7) . . ?
C38 N39 Mn3 129.7(8) . . ?
C41 N40 C45 118.5(9) . . ?
C41 N40 Mn2 127.2(8) . . ?
C45 N40 Mn2 114.2(6) . . ?
N40 C41 C42 123.6(10) . . ?
N40 C41 H41A 118.2 . . ?
C42 C41 H41A 118.2 . . ?
C43 C42 C41 114.0(11) . . ?
C43 C42 H42A 123.0 . . ?
C41 C42 H42A 123.0 . . ?
C44 C43 C42 122.4(11) . . ?
C44 C43 H43A 118.8 . . ?
C42 C43 H43A 118.8 . . ?
C43 C44 C45 118.0(10) . . ?
C43 C44 H44A 121.0 . . ?
C45 C44 H44A 121.0 . . ?
N40 C45 C44 123.2(9) . . ?
N40 C45 C46 115.0(8) . . ?
C44 C45 C46 121.7(9) . . ?
O48 C46 O47 111.4(9) . . ?
O48 C46 C45 109.9(9) . . ?
O47 C46 C45 108.8(9) . . ?
O48 C46 C49 112.0(9) . . ?
O47 C46 C49 107.6(9) . . ?
C45 C46 C49 107.2(8) . . ?
C46 O47 Mn2 120.4(6) . . ?
C46 O47 Mn3 110.8(6) . . ?
Mn2 O47 Mn3 126.3(3) . . ?
C46 O48 Mn4 122.7(6) . . ?
C50 C49 N54 121.1(9) . . ?
C50 C49 C46 126.5(11) . . ?
N54 C49 C46 112.4(10) . . ?
C49 C50 C51 121.1(12) . . ?
C49 C50 H50A 119.4 . . ?
C51 C50 H50A 119.4 . . ?
C50 C51 C52 119.7(11) . . ?
C50 C51 H51A 120.2 . . ?
C52 C51 H51A 120.2 . . ?
C51 C52 C53 115.8(10) . . ?
C51 C52 H52A 122.1 . . ?
C53 C52 H52A 122.1 . . ?
N54 C53 C52 124.0(11) . . ?
N54 C53 H53A 118.0 . . ?
C52 C53 H53A 118.0 . . ?
C56 O54 Mn3 136.0(7) . . ?
C53 N54 C49 117.9(10) . . ?
C53 N54 Mn4 132.5(8) . . ?
C49 N54 Mn4 103.9(6) . . ?
C56 O55 Mn4 125.5(7) . . ?
O55 C56 O54 125.4(10) . . ?
O55 C56 C57 118.7(11) . . ?
O54 C56 C57 115.9(9) . . ?
C56 C57 C58 110.9(10) . . ?
C56 C57 H57A 109.5 . . ?
C58 C57 H57A 109.5 . . ?
C56 C57 H57B 109.5 . . ?
C58 C57 H57B 109.5 . . ?
H57A C57 H57B 108.1 . . ?
C57 C58 H58A 109.5 . . ?
C57 C58 H58B 109.5 . . ?
H58A C58 H58B 109.5 . . ?
C57 C58 H58C 109.5 . . ?
H58A C58 H58C 109.5 . . ?
H58B C58 H58C 109.5 . . ?
C61 O59 Mn3 124.6(7) . . ?
C61 O60 Mn5 126.5(7) . . ?
O60 C61 O59 125.0(10) . . ?
O60 C61 C62 117.2(9) . . ?
O59 C61 C62 117.6(10) . . ?
C63 C62 C61 115.1(12) . . ?
C63 C62 H62A 108.5 . . ?
C61 C62 H62A 108.5 . . ?
C63 C62 H62B 108.5 . . ?
C61 C62 H62B 108.5 . . ?
H62A C62 H62B 107.5 . . ?
C62 C63 H63A 109.5 . . ?
C62 C63 H63B 109.5 . . ?
H63A C63 H63B 109.5 . . ?
C62 C63 H63C 109.5 . . ?
H63A C63 H63C 109.5 . . ?
H63B C63 H63C 109.5 . . ?
Mn3 O64 Mn4 121.0(3) . . ?
Mn3 O64 Mn5 131.2(4) . . ?
Mn4 O64 Mn5 98.4(3) . . ?
Mn6 O65 Mn4 131.8(4) . . ?
Mn6 O65 Mn5 121.3(4) . . ?
Mn4 O65 Mn5 97.2(3) . . ?
C68 O66 Mn5 126.8(7) . . ?
C68 O67 Mn6 134.4(7) . . ?
O66 C68 O67 126.4(10) . . ?
O66 C68 C69 119.8(10) . . ?
O67 C68 C69 113.9(10) . . ?
C68 C69 C70 115.6(12) . . ?
C68 C69 H69A 108.4 . . ?
C70 C69 H69A 108.4 . . ?
C68 C69 H69B 108.4 . . ?
C70 C69 H69B 108.4 . . ?
H69A C69 H69B 107.4 . . ?
C69 C70 H70A 109.5 . . ?
C69 C70 H70B 109.5 . . ?
H70A C70 H70B 109.5 . . ?
C69 C70 H70C 109.5 . . ?
H70A C70 H70C 109.5 . . ?
H70B C70 H70C 109.5 . . ?
C73 O71 Mn4 123.6(7) . . ?
C73 O72 Mn6 126.1(7) . . ?
O72 C73 O71 124.6(10) . . ?
O72 C73 C74 123.4(12) . . ?
O71 C73 C74 112.0(10) . . ?
C73 C74 C75 114.8(11) . . ?
C73 C74 H74A 108.6 . . ?
C75 C74 H74A 108.6 . . ?
C73 C74 H74B 108.6 . . ?
C75 C74 H74B 108.6 . . ?
H74A C74 H74B 107.5 . . ?
C74 C75 H75A 109.5 . . ?
C74 C75 H75B 109.5 . . ?
H75A C75 H75B 109.5 . . ?
C74 C75 H75C 109.5 . . ?
H75A C75 H75C 109.5 . . ?
H75B C75 H75C 109.5 . . ?
C77 N76 C81 117.3(10) . . ?
C77 N76 Mn5 133.0(7) . . ?
C81 N76 Mn5 104.2(7) . . ?
N76 C77 C78 121.6(11) . . ?
N76 C77 H77A 119.2 . . ?
C78 C77 H77A 119.2 . . ?
C77 C78 C79 123.9(11) . . ?
C77 C78 H78A 118.1 . . ?
C79 C78 H78A 118.1 . . ?
C78 C79 C80 118.2(13) . . ?
C78 C79 H79A 120.9 . . ?
C80 C79 H79A 120.9 . . ?
C79 C80 C81 114.0(12) . . ?
C79 C80 H80A 123.0 . . ?
C81 C80 H80A 123.0 . . ?
N76 C81 C80 124.8(11) . . ?
N76 C81 C82 114.3(11) . . ?
C80 C81 C82 120.9(11) . . ?
O83 C82 O84 111.4(8) . . ?
O83 C82 C85 109.0(9) . . ?
O84 C82 C85 106.3(8) . . ?
O83 C82 C81 111.7(9) . . ?
O84 C82 C81 108.7(9) . . ?
C85 C82 C81 109.6(9) . . ?
C82 O83 Mn5 120.2(6) . . ?
C82 O84 Mn7 120.1(6) . . ?
C82 O84 Mn6 110.2(6) . . ?
Mn7 O84 Mn6 127.1(3) . . ?
N90 C85 C86 120.8(11) . . ?
N90 C85 C82 118.9(10) . . ?
C86 C85 C82 120.3(11) . . ?
C85 C86 C87 117.6(11) . . ?
C85 C86 H86A 121.2 . . ?
C87 C86 H86A 121.2 . . ?
C88 C87 C86 120.3(11) . . ?
C88 C87 H87A 119.9 . . ?
C86 C87 H87A 119.9 . . ?
C87 C88 C89 120.3(11) . . ?
C87 C88 H88A 119.9 . . ?
C89 C88 H88A 119.9 . . ?
N90 C89 C88 120.4(12) . . ?
N90 C89 H89A 119.8 . . ?
C88 C89 H89A 119.8 . . ?
C85 N90 C89 120.3(11) . . ?
C85 N90 Mn7 112.8(8) . . ?
C89 N90 Mn7 126.4(8) . . ?
C96 N91 C92 120.2(11) . . ?
C96 N91 Mn6 113.9(7) . . ?
C92 N91 Mn6 125.8(9) . . ?
N91 C92 C93 118.0(12) . . ?
N91 C92 H92A 121.0 . . ?
C93 C92 H92A 121.0 . . ?
C94 C93 C92 120.4(11) . . ?
C94 C93 H93A 119.8 . . ?
C92 C93 H93A 119.8 . . ?
C95 C94 C93 121.5(12) . . ?
C95 C94 H94A 119.3 . . ?
C93 C94 H94A 119.3 . . ?
C94 C95 C96 118.8(11) . . ?
C94 C95 H95A 120.6 . . ?
C96 C95 H95A 120.6 . . ?
N91 C96 C95 120.8(10) . . ?
N91 C96 C97 113.2(10) . . ?
C95 C96 C97 125.9(11) . . ?
O99 C97 O98 112.8(9) . . ?
O99 C97 C100 106.8(9) . . ?
O98 C97 C100 108.7(9) . . ?
O99 C97 C96 110.6(9) . . ?
O98 C97 C96 107.8(9) . . ?
C100 C97 C96 110.1(10) . . ?
C97 O98 Mn6 117.3(6) . . ?
C97 O99 Mn7 130.9(6) . . ?
C97 O99 Mn8 124.2(7) . . ?
Mn7 O99 Mn8 104.1(3) . . ?
N105 C100 C101 120.6(11) . . ?
N105 C100 C97 116.8(11) . . ?
C101 C100 C97 122.7(11) . . ?
C102 C101 C100 121.0(13) . . ?
C102 C101 H10A 119.5 . . ?
C100 C101 H10A 119.5 . . ?
C101 C102 C103 120.1(14) . . ?
C101 C102 H10B 120.0 . . ?
C103 C102 H10B 120.0 . . ?
C104 C103 C102 117.0(12) . . ?
C104 C103 H10C 121.5 . . ?
C102 C103 H10C 121.5 . . ?
C103 C104 N105 122.2(13) . . ?
C103 C104 H10D 118.9 . . ?
N105 C104 H10D 118.9 . . ?
C100 N105 C104 119.1(12) . . ?
C100 N105 Mn8 116.7(9) . . ?
C104 N105 Mn8 123.6(9) . . ?
C108 O106 Mn7 126.3(9) . . ?
C108 O107 Mn8 128.9(10) . . ?
O107 C108 O106 127.7(13) . . ?
O107 C108 C109 118.7(17) . . ?
O106 C108 C109 113.3(17) . . ?
C110 C109 C108 122(2) . . ?
C110 C109 H10E 106.9 . . ?
C108 C109 H10E 106.9 . . ?
C110 C109 H10F 106.9 . . ?
C108 C109 H10F 106.9 . . ?
H10E C109 H10F 106.7 . . ?
C109 C110 H11A 109.5 . . ?
C109 C110 H11B 109.5 . . ?
H11A C110 H11B 109.5 . . ?
C109 C110 H11C 109.5 . . ?
H11A C110 H11C 109.5 . . ?
H11B C110 H11C 109.5 . . ?
C112 N111 C116 119.4(10) . . ?
C112 N111 Mn7 128.0(7) . . ?
C116 N111 Mn7 110.5(7) . . ?
C113 C112 N111 123.2(11) . . ?
C113 C112 H11D 118.4 . . ?
N111 C112 H11D 118.4 . . ?
C112 C113 C114 119.3(12) . . ?
C112 C113 H11E 120.4 . . ?
C114 C113 H11E 120.4 . . ?
C115 C114 C113 119.2(12) . . ?
C115 C114 H11F 120.4 . . ?
C113 C114 H11F 120.4 . . ?
C114 C115 C116 119.9(12) . . ?
C114 C115 H11G 120.0 . . ?
C116 C115 H11G 120.0 . . ?
N111 C116 C115 118.9(12) . . ?
N111 C116 C117 116.1(10) . . ?
C115 C116 C117 125.0(11) . . ?
O118 C117 C121 112.9(10) . . ?
O118 C117 O119 107.7(10) . . ?
C121 C117 O119 110.1(10) . . ?
O118 C117 C116 111.3(9) . . ?
C121 C117 C116 111.7(11) . . ?
O119 C117 C116 102.6(10) . . ?
C117 O118 Mn7 122.4(7) . . ?
C117 O118 Mn8 115.8(7) . . ?
Mn7 O118 Mn8 93.6(3) . . ?
C120 O119 C117 116.3(9) . . ?
O119 C120 H12F 109.5 . . ?
O119 C120 H12G 109.5 . . ?
H12F C120 H12G 109.5 . . ?
O119 C120 H12H 109.5 . . ?
H12F C120 H12H 109.5 . . ?
H12G C120 H12H 109.5 . . ?
N126 C121 C122 115.0(13) . . ?
N126 C121 C117 119.0(11) . . ?
C122 C121 C117 125.8(12) . . ?
C121 C122 C123 123.5(14) . . ?
C121 C122 H12B 118.2 . . ?
C123 C122 H12B 118.2 . . ?
C124 C123 C122 114.0(15) . . ?
C124 C123 H12C 123.0 . . ?
C122 C123 H12C 123.0 . . ?
C123 C124 C125 124.1(14) . . ?
C123 C124 H12D 118.0 . . ?
C125 C124 H12D 118.0 . . ?
C124 C125 N126 121.1(12) . . ?
C124 C125 H12E 119.5 . . ?
N126 C125 H12E 119.5 . . ?
C125 N126 C121 121.6(11) . . ?
C125 N126 Mn8 120.4(9) . . ?
C121 N126 Mn8 113.6(9) . . ?

loop_
_geom_bond_atom_site_label_1
_geom_bond_atom_site_label_2
_geom_bond_distance
_geom_bond_site_symmetry_2
_geom_bond_publ_flag
Mn1 O22 2.089(9) . ?
Mn1 O17 2.106(10) . ?
Mn1 O32 2.159(7) . ?
Mn1 N1 2.172(10) . ?
Mn1 N25 2.322(9) . ?
Mn1 O8 2.336(8) . ?
Mn1 Mn2 3.124(3) . ?
Mn2 O32 1.856(7) . ?
Mn2 O47 1.895(7) . ?
Mn2 O8 1.950(8) . ?
Mn2 N40 2.034(8) . ?
Mn2 O18 2.177(8) . ?
Mn2 N16 2.270(10) . ?
Mn3 O64 1.859(7) . ?
Mn3 O33 1.875(8) . ?
Mn3 O54 1.957(7) . ?
Mn3 N39 2.050(9) . ?
Mn3 O59 2.233(8) . ?
Mn3 O47 2.366(7) . ?
Mn4 O48 1.885(8) . ?
Mn4 O64 1.895(7) . ?
Mn4 O65 1.907(7) . ?
Mn4 O71 1.957(7) . ?
Mn4 O55 2.170(8) . ?
Mn4 N54 2.356(9) . ?
Mn4 Mn5 2.8744(18) . ?
Mn5 O83 1.872(6) . ?
Mn5 O64 1.903(7) . ?
Mn5 O65 1.927(7) . ?
Mn5 O60 1.964(7) . ?
Mn5 O66 2.183(7) . ?
Mn5 N76 2.337(9) . ?
Mn6 O65 1.831(7) . ?
Mn6 O98 1.869(7) . ?
Mn6 O67 1.949(7) . ?
Mn6 N91 2.042(10) . ?
Mn6 O72 2.240(6) . ?
Mn6 O84 2.374(7) . ?
Mn7 O99 1.866(7) . ?
Mn7 O84 1.882(7) . ?
Mn7 O118 1.960(7) . ?
Mn7 N90 2.052(10) . ?
Mn7 O106 2.197(9) . ?
Mn7 N111 2.249(9) . ?
Mn7 Mn8 3.120(3) . ?
Mn8 O24 2.074(12) . ?
Mn8 O99 2.086(7) . ?
Mn8 O107 2.122(12) . ?
Mn8 N105 2.264(12) . ?
Mn8 N126 2.272(11) . ?
Mn8 O118 2.308(9) . ?
Cl1 O152 1.348(14) . ?
Cl1 O150 1.382(14) . ?
Cl1 O153 1.443(14) . ?
Cl1 O151 1.471(14) . ?
N1 C6 1.357(15) . ?
N1 C2 1.361(16) . ?
C2 C3 1.377(19) . ?
C2 H2A 0.9500 . ?
C3 C4 1.45(2) . ?
C3 H3A 0.9500 . ?
C4 C5 1.35(2) . ?
C4 H4A 0.9500 . ?
C5 C6 1.400(18) . ?
C5 H5A 0.9500 . ?
C6 C7 1.624(17) . ?
C7 O8 1.339(14) . ?
C7 O9 1.405(14) . ?
C7 C11 1.568(18) . ?
O9 C10 1.423(16) . ?
C10 H10G 0.9800 . ?
C10 H10H 0.9800 . ?
C10 H10I 0.9800 . ?
C11 N16 1.317(14) . ?
C11 C12 1.384(16) . ?
C12 C13 1.364(17) . ?
C12 H12A 0.9500 . ?
C13 C14 1.357(17) . ?
C13 H13A 0.9500 . ?
C14 C15 1.363(16) . ?
C14 H14A 0.9500 . ?
C15 N16 1.300(14) . ?
C15 H15A 0.9500 . ?
O17 C19 1.287(16) . ?
O18 C19 1.244(17) . ?
C19 C20 1.56(2) . ?
C20 C21 1.45(3) . ?
C20 H20A 0.9900 . ?
C20 H20B 0.9900 . ?
C21 H21A 0.9800 . ?
C21 H21B 0.9800 . ?
C21 H21C 0.9800 . ?
O22 C23 1.175(17) 2_758 ?
C23 O22 1.175(17) 2_748 ?
C23 O24 1.231(18) . ?
C23 H23 0.9500 . ?
N25 C26 1.321(15) . ?
N25 C30 1.366(15) . ?
C26 C27 1.280(19) . ?
C26 H26A 0.9500 . ?
C27 C28 1.394(19) . ?
C27 H27A 0.9500 . ?
C28 C29 1.427(17) . ?
C28 H28A 0.9500 . ?
C29 C30 1.370(17) . ?
C29 H29A 0.9500 . ?
C30 C31 1.489(17) . ?
C31 O33 1.334(14) . ?
C31 O32 1.441(13) . ?
C31 C34 1.589(15) . ?
C34 N39 1.337(14) . ?
C34 C35 1.344(16) . ?
C35 C36 1.411(18) . ?
C35 H35A 0.9500 . ?
C36 C37 1.463(18) . ?
C36 H36A 0.9500 . ?
C37 C38 1.341(16) . ?
C37 H37A 0.9500 . ?
C38 N39 1.342(14) . ?
C38 H38A 0.9500 . ?
N40 C41 1.299(14) . ?
N40 C45 1.350(13) . ?
C41 C42 1.436(18) . ?
C41 H41A 0.9500 . ?
C42 C43 1.435(16) . ?
C42 H42A 0.9500 . ?
C43 C44 1.314(14) . ?
C43 H43A 0.9500 . ?
C44 C45 1.394(15) . ?
C44 H44A 0.9500 . ?
C45 C46 1.540(14) . ?
C46 O48 1.341(13) . ?
C46 O47 1.403(13) . ?
C46 C49 1.544(15) . ?
C49 C50 1.336(16) . ?
C49 N54 1.399(15) . ?
C50 C51 1.375(15) . ?
C50 H50A 0.9500 . ?
C51 C52 1.410(17) . ?
C51 H51A 0.9500 . ?
C52 C53 1.412(17) . ?
C52 H52A 0.9500 . ?
C53 N54 1.320(14) . ?
C53 H53A 0.9500 . ?
O54 C56 1.264(13) . ?
O55 C56 1.243(12) . ?
C56 C57 1.505(16) . ?
C57 C58 1.665(19) . ?
C57 H57A 0.9900 . ?
C57 H57B 0.9900 . ?
C58 H58A 0.9800 . ?
C58 H58B 0.9800 . ?
C58 H58C 0.9800 . ?
O59 C61 1.274(12) . ?
O60 C61 1.243(12) . ?
C61 C62 1.532(16) . ?
C62 C63 1.38(2) . ?
C62 H62A 0.9900 . ?
C62 H62B 0.9900 . ?
C63 H63A 0.9800 . ?
C63 H63B 0.9800 . ?
C63 H63C 0.9800 . ?
O66 C68 1.219(13) . ?
O67 C68 1.313(13) . ?
C68 C69 1.505(15) . ?
C69 C70 1.56(2) . ?
C69 H69A 0.9900 . ?
C69 H69B 0.9900 . ?
C70 H70A 0.9800 . ?
C70 H70B 0.9800 . ?
C70 H70C 0.9800 . ?
O71 C73 1.326(14) . ?
O72 C73 1.191(13) . ?
C73 C74 1.451(16) . ?
C74 C75 1.606(18) . ?
C74 H74A 0.9900 . ?
C74 H74B 0.9900 . ?
C75 H75A 0.9800 . ?
C75 H75B 0.9800 . ?
C75 H75C 0.9800 . ?
N76 C77 1.332(13) . ?
N76 C81 1.331(15) . ?
C77 C78 1.340(18) . ?
C77 H77A 0.9500 . ?
C78 C79 1.34(2) . ?
C78 H78A 0.9500 . ?
C79 C80 1.423(17) . ?
C79 H79A 0.9500 . ?
C80 C81 1.440(18) . ?
C80 H80A 0.9500 . ?
C81 C82 1.539(15) . ?
C82 O83 1.364(13) . ?
C82 O84 1.434(12) . ?
C82 C85 1.537(15) . ?
C85 N90 1.289(15) . ?
C85 C86 1.400(17) . ?
C86 C87 1.409(16) . ?
C86 H86A 0.9500 . ?
C87 C88 1.289(15) . ?
C87 H87A 0.9500 . ?
C88 C89 1.375(16) . ?
C88 H88A 0.9500 . ?
C89 N90 1.360(15) . ?
C89 H89A 0.9500 . ?
N91 C96 1.348(15) . ?
N91 C92 1.358(14) . ?
C92 C93 1.421(17) . ?
C92 H92A 0.9500 . ?
C93 C94 1.350(17) . ?
C93 H93A 0.9500 . ?
C94 C95 1.311(16) . ?
C94 H94A 0.9500 . ?
C95 C96 1.421(17) . ?
C95 H95A 0.9500 . ?
C96 C97 1.532(15) . ?
C97 O99 1.413(13) . ?
C97 O98 1.419(14) . ?
C97 C100 1.522(17) . ?
C100 N105 1.316(15) . ?
C100 C101 1.421(18) . ?
C101 C102 1.301(18) . ?
C101 H10A 0.9500 . ?
C102 C103 1.43(2) . ?
C102 H10B 0.9500 . ?
C103 C104 1.37(2) . ?
C103 H10C 0.9500 . ?
C104 N105 1.377(16) . ?
C104 H10D 0.9500 . ?
O106 C108 1.32(2) . ?
O107 C108 1.180(19) . ?
C108 C109 1.50(2) . ?
C109 C110 1.25(3) . ?
C109 H10E 0.9900 . ?
C109 H10F 0.9900 . ?
C110 H11A 0.9800 . ?
C110 H11B 0.9800 . ?
C110 H11C 0.9800 . ?
N111 C112 1.350(15) . ?
N111 C116 1.365(14) . ?
C112 C113 1.332(16) . ?
C112 H11D 0.9500 . ?
C113 C114 1.400(16) . ?
C113 H11E 0.9500 . ?
C114 C115 1.360(18) . ?
C114 H11F 0.9500 . ?
C115 C116 1.418(17) . ?
C115 H11G 0.9500 . ?
C116 C117 1.488(18) . ?
C117 O118 1.408(14) . ?
C117 C121 1.419(18) . ?
C117 O119 1.451(14) . ?
O119 C120 1.444(15) . ?
C120 H12F 0.9800 . ?
C120 H12G 0.9800 . ?
C120 H12H 0.9800 . ?
C121 N126 1.365(16) . ?
C121 C122 1.401(18) . ?
C122 C123 1.43(2) . ?
C122 H12B 0.9500 . ?
C123 C124 1.33(2) . ?
C123 H12C 0.9500 . ?
C124 C125 1.328(18) . ?
C124 H12D 0.9500 . ?
C125 N126 1.351(16) . ?
C125 H12E 0.9500 . ?
O200 C200 1.364(15) . ?

loop_
_platon_squeeze_void_nr
_platon_squeeze_void_average_x
_platon_squeeze_void_average_y
_platon_squeeze_void_average_z
_platon_squeeze_void_volume
_platon_squeeze_void_count_electrons
1 0.144 0.311 0.359 194.4 63.3
2 -0.144 0.811 0.641 193.8 63.0
3 0.283 0.737 0.707 73.4 24.1
4 0.507 0.424 1.019 18.6 5.2
5 0.492 0.924 0.981 18.6 5.2
6 0.717 0.237 0.292 72.8 23.8
